data_2223512
loop_
_publ_author_name
'Zhu, Xue-Wen'
'Yin, Zhi-Gang'
'Zhang, Chun-Xia'
'Yang, Xu-Zhao'
'Li, Gang-Sen'

_publ_section_title Diiodido[<i>N</i>'-(2-methoxybenzylidene)-<i>N</i>,<i>N</i>-dimethylethane-1,2-diamine]zinc(II)
_journal_coeditor_code OM2277
_journal_issue 10
_journal_name_full 'Acta Crystallographica Section E'
_journal_page_first m1228
_journal_paper_doi 10.1107/S1600536809037209
_journal_volume 65
_journal_year 2009
_chemical_formula_iupac '[Zn I2 (C12 H18 N2 O)]'
_chemical_formula_moiety 'C12 H18 I2 N2 O Zn'
_chemical_formula_sum 'C12 H18 I2 N2 O Zn'
_chemical_formula_weight 525.45
_chemical_name_systematic
;
Diiodido[<i>N</i>'-(2-methoxybenzylidene)-<i>N</i>,<i>N</i>-
dimethylethane-1,2-diamine]zinc(II)
;
_space_group_IT_number 14
_symmetry_cell_setting monoclinic
_symmetry_space_group_name_Hall '-P 2yn'
_symmetry_space_group_name_H-M 'P 1 21/n 1'
_atom_sites_solution_hydrogens geom
_atom_sites_solution_primary direct
_atom_sites_solution_secondary difmap
_audit_creation_method SHELXL97
_cell_angle_alpha 90.00
_cell_angle_beta 109.250(3)
_cell_angle_gamma 90.00
_cell_formula_units_Z 4
_cell_length_a 13.5215(8)
_cell_length_b 7.2806(4)
_cell_length_c 18.4224(11)
_cell_measurement_reflns_used 4576
_cell_measurement_temperature 298(2)
_cell_measurement_theta_max 27.0
_cell_measurement_theta_min 2.3
_cell_volume 1712.19(17)
_computing_cell_refinement 'SAINT (Bruker, 2004)'
_computing_data_collection 'APEX2 (Bruker, 2004)'
_computing_data_reduction 'SAINT (Bruker, 2004)'
_computing_molecular_graphics 'SHELXTL (Sheldrick, 2008)'
_computing_publication_material 'SHELXL97 (Sheldrick, 2008)'
_computing_structure_refinement 'SHELXL97 (Sheldrick, 2008)'
_computing_structure_solution 'SHELXS97 (Sheldrick, 2008)'
_diffrn_ambient_temperature 298(2)
_diffrn_measured_fraction_theta_full 0.995
_diffrn_measured_fraction_theta_max 0.995
_diffrn_measurement_device_type 'Bruker APEXII CCD area-detector'
_diffrn_measurement_method '\w scans'
_diffrn_radiation_monochromator graphite
_diffrn_radiation_source 'fine-focus sealed tube'
_diffrn_radiation_type MoK\a
_diffrn_radiation_wavelength 0.71073
_diffrn_reflns_av_R_equivalents 0.0223
_diffrn_reflns_av_sigmaI/netI 0.0231
_diffrn_reflns_limit_h_max 17
_diffrn_reflns_limit_h_min -14
_diffrn_reflns_limit_k_max 8
_diffrn_reflns_limit_k_min -9
_diffrn_reflns_limit_l_max 21
_diffrn_reflns_limit_l_min -23
_diffrn_reflns_number 10129
_diffrn_reflns_theta_full 27.00
_diffrn_reflns_theta_max 27.00
_diffrn_reflns_theta_min 1.64
_diffrn_standards_number 0
_exptl_absorpt_coefficient_mu 5.032
_exptl_absorpt_correction_T_max 0.3436
_exptl_absorpt_correction_T_min 0.3136
_exptl_absorpt_correction_type multi-scan
_exptl_absorpt_process_details '(SADABS; Sheldrick, 2004)'
_exptl_crystal_colour colourless
_exptl_crystal_density_diffrn 2.038
_exptl_crystal_density_method 'not measured'
_exptl_crystal_description block
_exptl_crystal_F_000 992
_exptl_crystal_size_max 0.30
_exptl_crystal_size_mid 0.27
_exptl_crystal_size_min 0.27
_refine_diff_density_max 0.646
_refine_diff_density_min -0.825
_refine_ls_extinction_method none
_refine_ls_goodness_of_fit_ref 1.037
_refine_ls_hydrogen_treatment constr
_refine_ls_matrix_type full
_refine_ls_number_parameters 166
_refine_ls_number_reflns 3724
_refine_ls_number_restraints 0
_refine_ls_restrained_S_all 1.037
_refine_ls_R_factor_all 0.0344
_refine_ls_R_factor_gt 0.0268
_refine_ls_shift/su_max 0.001
_refine_ls_shift/su_max_lt 0.001
_refine_ls_shift/su_mean <0.001
_refine_ls_structure_factor_coef Fsqd
_refine_ls_weighting_details 'calc w=1/[\s^2^(Fo^2^)+(0.0327P)^2^+0.8760P] where P=(Fo^2^+2Fc^2^)/3'
_refine_ls_weighting_scheme calc
_refine_ls_wR_factor_gt 0.0653
_refine_ls_wR_factor_ref 0.0685
_reflns_number_gt 3128
_reflns_number_total 3724
_reflns_threshold_expression I>2\s(I)
_cod_data_source_file om2277.cif
_cod_data_source_block I
_cod_original_sg_symbol_H-M 'P 21/n'
_cod_database_code 2223512
_cod_database_fobs_code 2223512

loop_
_symmetry_equiv_pos_as_xyz
'x, y, z'
'-x+1/2, y+1/2, -z+1/2'
'-x, -y, -z'
'x-1/2, -y-1/2, z-1/2'

loop_
_atom_site_type_symbol
_atom_site_label
_atom_site_fract_x
_atom_site_fract_y
_atom_site_fract_z
_atom_site_U_iso_or_equiv
_atom_site_adp_type
_atom_site_calc_flag
_atom_site_refinement_flags
_atom_site_occupancy
_atom_site_disorder_assembly
_atom_site_disorder_group
Zn Zn1 0.98491(3) 0.05442(5) 0.79559(2) 0.04115(11) Uani d . 1 . .
I I1 1.14682(2) -0.09494(4) 0.778684(15) 0.05864(9) Uani d . 1 . .
I I2 0.84884(2) -0.13708(4) 0.830527(15) 0.05832(9) Uani d . 1 . .
N N1 0.9421(2) 0.2610(4) 0.71398(14) 0.0415(6) Uani d . 1 . .
N N2 1.0290(2) 0.2698(4) 0.87555(15) 0.0466(7) Uani d . 1 . .
O O1 0.9175(2) 0.2845(4) 0.49776(13) 0.0643(8) Uani d . 1 . .
C C1 0.8782(3) 0.1069(5) 0.59019(17) 0.0419(8) Uani d . 1 . .
C C2 0.8811(3) 0.1219(6) 0.51478(19) 0.0497(9) Uani d . 1 . .
C C3 0.8492(3) -0.0254(7) 0.4646(2) 0.0626(11) Uani d . 1 . .
H H3 0.8534 -0.0178 0.4153 0.075 Uiso calc R 1 . .
C C4 0.8115(3) -0.1815(7) 0.4873(2) 0.0676(12) Uani d . 1 . .
H H4 0.7887 -0.2782 0.4529 0.081 Uiso calc R 1 . .
C C5 0.8068(3) -0.1974(6) 0.5608(3) 0.0666(11) Uani d . 1 . .
H H5 0.7820 -0.3048 0.5760 0.080 Uiso calc R 1 . .
C C6 0.8392(3) -0.0529(5) 0.6115(2) 0.0509(9) Uani d . 1 . .
H H6 0.8348 -0.0628 0.6606 0.061 Uiso calc R 1 . .
C C7 0.9110(3) 0.2645(5) 0.64089(17) 0.0434(8) Uani d . 1 . .
H H7 0.9091 0.3785 0.6177 0.052 Uiso calc R 1 . .
C C8 0.9669(4) 0.4396(5) 0.7536(2) 0.0592(10) Uani d . 1 . .
H H8A 0.9051 0.4880 0.7626 0.071 Uiso calc R 1 . .
H H8B 0.9881 0.5263 0.7215 0.071 Uiso calc R 1 . .
C C9 1.0538(3) 0.4168(5) 0.8290(2) 0.0545(9) Uani d . 1 . .
H H9A 1.1184 0.3870 0.8195 0.065 Uiso calc R 1 . .
H H9B 1.0643 0.5316 0.8573 0.065 Uiso calc R 1 . .
C C10 0.9436(3) 0.3264(6) 0.9035(2) 0.0680(12) Uani d . 1 . .
H H10A 0.9593 0.4446 0.9277 0.102 Uiso calc R 1 . .
H H10B 0.9363 0.2381 0.9401 0.102 Uiso calc R 1 . .
H H10C 0.8793 0.3334 0.8610 0.102 Uiso calc R 1 . .
C C11 1.1229(3) 0.2261(7) 0.9423(2) 0.0701(12) Uani d . 1 . .
H H11A 1.1783 0.1852 0.9245 0.105 Uiso calc R 1 . .
H H11B 1.1061 0.1309 0.9724 0.105 Uiso calc R 1 . .
H H11C 1.1450 0.3340 0.9734 0.105 Uiso calc R 1 . .
C C12 0.9178(4) 0.3156(8) 0.4208(2) 0.0781(14) Uani d . 1 . .
H H12A 0.9665 0.2333 0.4099 0.117 Uiso calc R 1 . .
H H12B 0.9382 0.4402 0.4160 0.117 Uiso calc R 1 . .
H H12C 0.8488 0.2943 0.3851 0.117 Uiso calc R 1 . .

loop_
_atom_site_aniso_label
_atom_site_aniso_U_11
_atom_site_aniso_U_22
_atom_site_aniso_U_33
_atom_site_aniso_U_12
_atom_site_aniso_U_13
_atom_site_aniso_U_23
Zn1 0.0480(2) 0.0388(2) 0.0354(2) -0.00454(16) 0.01205(17) -0.00228(15)
I1 0.05712(17) 0.06509(18) 0.05364(16) 0.00639(12) 0.01816(12) -0.00237(12)
I2 0.06738(18) 0.05101(16) 0.06430(17) -0.01186(12) 0.03217(14) -0.00014(11)
N1 0.0504(16) 0.0408(15) 0.0324(13) -0.0016(12) 0.0126(12) -0.0047(11)
N2 0.0544(17) 0.0496(17) 0.0362(14) -0.0097(14) 0.0154(13) -0.0080(13)
O1 0.0774(19) 0.082(2) 0.0369(13) 0.0063(16) 0.0234(13) 0.0029(13)
C1 0.0382(17) 0.054(2) 0.0310(15) 0.0080(15) 0.0081(13) -0.0052(14)
C2 0.0391(18) 0.072(3) 0.0357(18) 0.0114(17) 0.0085(15) -0.0034(17)
C3 0.052(2) 0.092(3) 0.0386(19) 0.015(2) 0.0077(17) -0.017(2)
C4 0.054(2) 0.079(3) 0.060(3) 0.005(2) 0.0060(19) -0.032(2)
C5 0.059(3) 0.062(3) 0.071(3) 0.000(2) 0.009(2) -0.015(2)
C6 0.047(2) 0.060(2) 0.0409(18) -0.0006(17) 0.0071(15) -0.0091(17)
C7 0.0468(19) 0.0472(19) 0.0363(17) 0.0048(15) 0.0139(14) 0.0033(14)
C8 0.093(3) 0.0391(19) 0.0430(19) -0.0089(19) 0.018(2) -0.0042(16)
C9 0.073(3) 0.047(2) 0.0431(19) -0.0207(18) 0.0192(18) -0.0067(16)
C10 0.080(3) 0.069(3) 0.066(3) -0.009(2) 0.040(2) -0.023(2)
C11 0.075(3) 0.086(3) 0.0367(19) -0.013(2) 0.0007(19) -0.003(2)
C12 0.075(3) 0.123(4) 0.041(2) 0.017(3) 0.026(2) 0.015(2)

loop_
_atom_type_symbol
_atom_type_description
_atom_type_scat_dispersion_real
_atom_type_scat_dispersion_imag
_atom_type_scat_source
C C 0.0033 0.0016 'International Tables Vol C Tables 4.2.6.8 and 6.1.1.4'
H H 0.0000 0.0000 'International Tables Vol C Tables 4.2.6.8 and 6.1.1.4'
N N 0.0061 0.0033 'International Tables Vol C Tables 4.2.6.8 and 6.1.1.4'
O O 0.0106 0.0060 'International Tables Vol C Tables 4.2.6.8 and 6.1.1.4'
Zn Zn 0.2839 1.4301 'International Tables Vol C Tables 4.2.6.8 and 6.1.1.4'
I I -0.4742 1.8119 'International Tables Vol C Tables 4.2.6.8 and 6.1.1.4'

loop_
_geom_angle_atom_site_label_1
_geom_angle_atom_site_label_2
_geom_angle_atom_site_label_3
_geom_angle_site_symmetry_1
_geom_angle_site_symmetry_3
_geom_angle
_geom_angle_publ_flag
N1 Zn1 N2 . . 85.04(11) y
N1 Zn1 I1 . . 105.44(8) y
N2 Zn1 I1 . . 110.30(8) y
N1 Zn1 I2 . . 121.86(8) y
N2 Zn1 I2 . . 107.02(8) y
I1 Zn1 I2 . . 121.063(18) y
C7 N1 C8 . . 116.6(3) ?
C7 N1 Zn1 . . 134.4(2) ?
C8 N1 Zn1 . . 108.5(2) ?
C10 N2 C9 . . 110.8(3) ?
C10 N2 C11 . . 109.0(3) ?
C9 N2 C11 . . 110.0(3) ?
C10 N2 Zn1 . . 112.4(2) ?
C9 N2 Zn1 . . 101.56(19) ?
C11 N2 Zn1 . . 112.9(3) ?
C2 O1 C12 . . 119.0(4) ?
C6 C1 C2 . . 118.8(3) ?
C6 C1 C7 . . 123.0(3) ?
C2 C1 C7 . . 118.1(3) ?
O1 C2 C3 . . 125.2(3) ?
O1 C2 C1 . . 115.2(3) ?
C3 C2 C1 . . 119.6(4) ?
C4 C3 C2 . . 120.3(4) ?
C4 C3 H3 . . 119.9 ?
C2 C3 H3 . . 119.9 ?
C3 C4 C5 . . 120.8(4) ?
C3 C4 H4 . . 119.6 ?
C5 C4 H4 . . 119.6 ?
C6 C5 C4 . . 119.5(4) ?
C6 C5 H5 . . 120.2 ?
C4 C5 H5 . . 120.2 ?
C5 C6 C1 . . 121.0(4) ?
C5 C6 H6 . . 119.5 ?
C1 C6 H6 . . 119.5 ?
N1 C7 C1 . . 126.1(3) ?
N1 C7 H7 . . 117.0 ?
C1 C7 H7 . . 117.0 ?
N1 C8 C9 . . 109.9(3) ?
N1 C8 H8A . . 109.7 ?
C9 C8 H8A . . 109.7 ?
N1 C8 H8B . . 109.7 ?
C9 C8 H8B . . 109.7 ?
H8A C8 H8B . . 108.2 ?
N2 C9 C8 . . 111.0(3) ?
N2 C9 H9A . . 109.4 ?
C8 C9 H9A . . 109.4 ?
N2 C9 H9B . . 109.4 ?
C8 C9 H9B . . 109.4 ?
H9A C9 H9B . . 108.0 ?
N2 C10 H10A . . 109.5 ?
N2 C10 H10B . . 109.5 ?
H10A C10 H10B . . 109.5 ?
N2 C10 H10C . . 109.5 ?
H10A C10 H10C . . 109.5 ?
H10B C10 H10C . . 109.5 ?
N2 C11 H11A . . 109.5 ?
N2 C11 H11B . . 109.5 ?
H11A C11 H11B . . 109.5 ?
N2 C11 H11C . . 109.5 ?
H11A C11 H11C . . 109.5 ?
H11B C11 H11C . . 109.5 ?
O1 C12 H12A . . 109.5 ?
O1 C12 H12B . . 109.5 ?
H12A C12 H12B . . 109.5 ?
O1 C12 H12C . . 109.5 ?
H12A C12 H12C . . 109.5 ?
H12B C12 H12C . . 109.5 ?

loop_
_geom_bond_atom_site_label_1
_geom_bond_atom_site_label_2
_geom_bond_site_symmetry_2
_geom_bond_distance
_geom_bond_publ_flag
Zn1 N1 . 2.070(3) y
Zn1 N2 . 2.099(3) y
Zn1 I1 . 2.5538(5) y
Zn1 I2 . 2.5542(4) y
N1 C7 . 1.272(4) ?
N1 C8 . 1.475(4) ?
N2 C10 . 1.471(5) ?
N2 C9 . 1.477(4) ?
N2 C11 . 1.482(5) ?
O1 C2 . 1.358(5) ?
O1 C12 . 1.437(4) ?
C1 C6 . 1.386(5) ?
C1 C2 . 1.407(5) ?
C1 C7 . 1.454(5) ?
C2 C3 . 1.388(6) ?
C3 C4 . 1.366(6) ?
C3 H3 . 0.9300 ?
C4 C5 . 1.381(6) ?
C4 H4 . 0.9300 ?
C5 C6 . 1.378(5) ?
C5 H5 . 0.9300 ?
C6 H6 . 0.9300 ?
C7 H7 . 0.9300 ?
C8 C9 . 1.504(5) ?
C8 H8A . 0.9700 ?
C8 H8B . 0.9700 ?
C9 H9A . 0.9700 ?
C9 H9B . 0.9700 ?
C10 H10A . 0.9600 ?
C10 H10B . 0.9600 ?
C10 H10C . 0.9600 ?
C11 H11A . 0.9600 ?
C11 H11B . 0.9600 ?
C11 H11C . 0.9600 ?
C12 H12A . 0.9600 ?
C12 H12B . 0.9600 ?
C12 H12C . 0.9600 ?
